data_1516932
loop_
_publ_author_name
'Katsura Mochizuki'
'Junpei Takahashi'
'Yukiko Ishima'
'Tomomi Shindo'

_publ_section_title
;
 Synthesis and structures of urea-coordinated dinickel(II) complexes with
 binucleating ligand
 1,3-bis(N-(2-(dimethylamino)ethyl)-N-methylamino)propan-2-ol (HL1) and
 its a nalogs
;
_journal_name_full
;
Inorganica Chimica Acta
;
_journal_page_first 151
_journal_page_last 158
_journal_volume 400
_journal_year 2013
_chemical_formula_sum 'C64 H83 B2 Cl N4 Ni2 O9'
_chemical_formula_weight 1226.83
_space_group_IT_number 2
_symmetry_cell_setting triclinic
_symmetry_space_group_name_Hall '-P 1'
_symmetry_space_group_name_H-M 'P -1'
_atom_sites_solution_hydrogens geom
_atom_sites_solution_primary direct
_atom_sites_solution_secondary difmap
_cell_angle_alpha 95.475(8)
_cell_angle_beta 91.001(12)
_cell_angle_gamma 93.904(12)
_cell_formula_units_Z 2
_cell_length_a 11.765(3)
_cell_length_b 14.4120(14)
_cell_length_c 18.5460(18)
_cell_measurement_reflns_used 22
_cell_measurement_temperature 298(2)
_cell_measurement_theta_max 17.44
_cell_measurement_theta_min 16.02
_cell_volume 3122.1(9)
_computing_cell_refinement 'MXC (MAC Science)'
_computing_data_collection 'MXC (MAC Science)'
_computing_data_reduction 'MAXUS (MAC Science)'
_computing_molecular_graphics Ortep-3
_computing_structure_refinement 'SHELXL-97 (Sheldrick, 1997)'
_computing_structure_solution 'Sir-92 in MAXUS'
_diffrn_ambient_temperature 298(2)
_diffrn_measured_fraction_theta_full 1.000
_diffrn_measured_fraction_theta_max 1.000
_diffrn_measurement_device_type 'Mac Science MXC3K'
_diffrn_measurement_method 2theta-Omega
_diffrn_radiation_monochromator graphite
_diffrn_radiation_source 'fine-focus sealed tube'
_diffrn_radiation_type MoK\a
_diffrn_radiation_wavelength 0.71073
_diffrn_reflns_av_R_equivalents 0.0088
_diffrn_reflns_av_sigmaI/netI 0.0217
_diffrn_reflns_limit_h_max 0
_diffrn_reflns_limit_h_min -15
_diffrn_reflns_limit_k_max 18
_diffrn_reflns_limit_k_min -18
_diffrn_reflns_limit_l_max 24
_diffrn_reflns_limit_l_min -24
_diffrn_reflns_number 15042
_diffrn_reflns_theta_full 27.50
_diffrn_reflns_theta_max 27.50
_diffrn_reflns_theta_min 1.71
_diffrn_standards_decay_% 26.473
_diffrn_standards_interval_count 100
_diffrn_standards_number 3
_exptl_absorpt_coefficient_mu 0.704
_exptl_absorpt_correction_T_max 1.000
_exptl_absorpt_correction_T_min 0.982
_exptl_absorpt_correction_type psi-scan
_exptl_absorpt_process_details
;
psi-scan (North, Philips & Mathews, 1968)
;
_exptl_crystal_colour Green
_exptl_crystal_density_diffrn 1.305
_exptl_crystal_density_method 'not measured'
_exptl_crystal_description 'Rectangular solid'
_exptl_crystal_F_000 1300
_exptl_crystal_size_max 0.70
_exptl_crystal_size_mid 0.50
_exptl_crystal_size_min 0.35
_refine_diff_density_max 0.617
_refine_diff_density_min -0.417
_refine_diff_density_rms 0.045
_refine_ls_extinction_method none
_refine_ls_goodness_of_fit_ref 1.024
_refine_ls_hydrogen_treatment mixed
_refine_ls_matrix_type full
_refine_ls_number_parameters 745
_refine_ls_number_reflns 14341
_refine_ls_number_restraints 3
_refine_ls_restrained_S_all 1.025
_refine_ls_R_factor_all 0.0594
_refine_ls_R_factor_gt 0.0387
_refine_ls_shift/su_max 0.010
_refine_ls_shift/su_mean 0.000
_refine_ls_structure_factor_coef Fsqd
_refine_ls_weighting_details 'calc w=1/[\s^2^(Fo^2^)+(0.0453P)^2^+1.5156P] where P=(Fo^2^+2Fc^2^)/3'
_refine_ls_weighting_scheme calc
_refine_ls_wR_factor_gt 0.0922
_refine_ls_wR_factor_ref 0.1049
_reflns_number_gt 10857
_reflns_number_total 14341
_reflns_threshold_expression >2sigma(I)
_cod_data_source_file ICA-2013-400-151-158-5.cif
_cod_data_source_block 6+urea
_cod_depositor_comments
;
The following automatic conversions were performed:

'_exptl_absorpt_correction_type' value 'Psi-Scan' changed to
'psi-scan' according to the built-in table from CIF Core dictionary
named 'cif_core.dic' version 2.4.1 from 2010-06-29.

Automatic conversion script
Id: cif_fix_values 2281 2013-09-26 08:29:07Z andrius 
;
_cod_original_cell_volume 3122.1(8)
_cod_database_code 1516932

loop_
_symmetry_equiv_pos_as_xyz
'x, y, z'
'-x, -y, -z'

loop_
_atom_site_label
_atom_site_type_symbol
_atom_site_fract_x
_atom_site_fract_y
_atom_site_fract_z
_atom_site_U_iso_or_equiv
_atom_site_adp_type
_atom_site_occupancy
_atom_site_symmetry_multiplicity
_atom_site_calc_flag
_atom_site_refinement_flags
Ni2 Ni 0.17661(2) 0.373608(18) 0.717880(14) 0.03741(7) Uani 1 1 d .
Ni1 Ni 0.26246(2) 0.145637(18) 0.758967(14) 0.03944(7) Uani 1 1 d .
Cl30 Cl 0.43289(5) 0.19938(5) 0.71214(4) 0.06753(18) Uani 1 1 d .
O4 O 0.18390(11) 0.26266(9) 0.77423(7) 0.0351(3) Uani 1 1 d .
O20 O 0.27919(12) 0.46334(11) 0.79336(8) 0.0463(3) Uani 1 1 d .
O50 O 0.06801(14) 0.28738(11) 0.64737(8) 0.0531(4) Uani 1 1 d .
H50A H 0.1026 0.2383 0.6440 0.064 Uiso 1 1 d R
H50B H 0.0515 0.3007 0.5994 0.064 Uiso 1 1 d R
O16 O 0.12018(15) 0.48844(12) 0.66744(9) 0.0586(4) Uani 1 1 d .
O60 O 0.30502(15) 0.34981(13) 0.64786(9) 0.0618(5) Uani 1 1 d .
H60A H 0.3489 0.3071 0.6631 0.074 Uiso 1 1 d R
H60B H 0.3393 0.3953 0.6271 0.074 Uiso 1 1 d R
O6 O 0.32780(16) 0.15864(14) 0.86843(10) 0.0704(5) Uani 1 1 d .
O40 O 0.17295(15) 0.12382(11) 0.65429(8) 0.0534(4) Uani 1 1 d .
N13 N 0.05305(14) 0.40860(12) 0.78961(10) 0.0423(4) Uani 1 1 d .
N9 N 0.12713(16) 0.08469(12) 0.81242(10) 0.0450(4) Uani 1 1 d .
O2 O 0.29681(15) 0.00198(11) 0.74318(10) 0.0618(5) Uani 1 1 d .
C11 C 0.08856(17) 0.25047(14) 0.81856(11) 0.0389(4) Uani 1 1 d .
H11 H 0.1152 0.2623 0.8680 0.047 Uiso 1 1 d R
C12 C -0.00242(17) 0.31756(15) 0.80407(13) 0.0448(5) Uani 1 1 d .
H12A H -0.0493 0.3259 0.8457 0.054 Uiso 1 1 d R
H12B H -0.0489 0.2921 0.7629 0.054 Uiso 1 1 d R
C113 C -0.24446(19) 0.35020(15) 0.98926(11) 0.0433(5) Uani 1 1 d .
C119 C -0.1103(2) 0.25029(15) 1.06869(13) 0.0496(5) Uani 1 1 d .
C83 C -0.27260(19) 0.14929(16) 0.57070(12) 0.0451(5) Uani 1 1 d .
C71 C -0.1426(2) 0.26437(17) 0.49889(13) 0.0509(5) Uani 1 1 d .
C89 C -0.27769(19) 0.33504(17) 0.60628(13) 0.0503(5) Uani 1 1 d .
C107 C -0.3420(2) 0.21983(16) 1.06528(12) 0.0494(5) Uani 1 1 d .
C88 C -0.3672(2) 0.08453(17) 0.56333(13) 0.0520(5) Uani 1 1 d .
H88 H -0.4349 0.0986 0.5382 0.062 Uiso 1 1 d R
C108 C -0.4089(2) 0.13634(18) 1.05264(13) 0.0544(6) Uani 1 1 d .
H108 H -0.3847 0.0874 1.0188 0.065 Uiso 1 1 d R
C101 C -0.2207(2) 0.16760(15) 0.94947(12) 0.0474(5) Uani 1 1 d .
C18 C 0.10609(19) 0.46189(16) 0.85585(13) 0.0493(5) Uani 1 1 d .
H18A H 0.0967 0.5272 0.8537 0.059 Uiso 1 1 d R
H18B H 0.0697 0.4414 0.8981 0.059 Uiso 1 1 d R
C19 C 0.23189(19) 0.44920(16) 0.86255(12) 0.0477(5) Uani 1 1 d .
H19A H 0.2447 0.3872 0.8741 0.057 Uiso 1 1 d R
H19B H 0.2681 0.4939 0.8989 0.057 Uiso 1 1 d R
C10 C 0.03640(18) 0.15058(15) 0.80500(13) 0.0467(5) Uani 1 1 d .
H10A H 0.0023 0.1404 0.7572 0.056 Uiso 1 1 d R
H10B H -0.0207 0.1400 0.8402 0.056 Uiso 1 1 d R
C117 C -0.1697(2) 0.49869(17) 0.94882(13) 0.0539(6) Uani 1 1 d .
H117 H -0.1051 0.5398 0.9395 0.065 Uiso 1 1 d R
C106 C -0.2670(2) 0.17554(18) 0.88107(13) 0.0541(6) Uani 1 1 d .
H106 H -0.2967 0.2334 0.8709 0.065 Uiso 1 1 d R
C14 C -0.0253(2) 0.46529(18) 0.75152(15) 0.0585(6) Uani 1 1 d .
H14A H -0.0703 0.4248 0.7163 0.070 Uiso 1 1 d R
H14B H -0.0744 0.4950 0.7860 0.070 Uiso 1 1 d R
B100 B -0.2281(2) 0.24759(17) 1.01882(14) 0.0458(6) Uani 1 1 d .
C77 C -0.3730(2) 0.25970(17) 0.48244(14) 0.0528(6) Uani 1 1 d .
C118 C -0.15441(19) 0.41375(15) 0.97563(12) 0.0455(5) Uani 1 1 d .
H118 H -0.0776 0.3997 0.9862 0.055 Uiso 1 1 d R
C114 C -0.3521(2) 0.37989(18) 0.97341(13) 0.0550(6) Uani 1 1 d .
H114 H -0.4188 0.3402 0.9811 0.066 Uiso 1 1 d R
C124 C -0.0039(2) 0.24915(18) 1.03627(17) 0.0632(7) Uani 1 1 d .
H124 H 0.0000 0.2475 0.9845 0.076 Uiso 1 1 d R
C115 C -0.3687(2) 0.4643(2) 0.94659(14) 0.0627(7) Uani 1 1 d .
H115 H -0.4449 0.4808 0.9369 0.075 Uiso 1 1 d R
C94 C -0.2967(2) 0.31896(19) 0.67807(14) 0.0569(6) Uani 1 1 d .
H94 H -0.2987 0.2562 0.6915 0.068 Uiso 1 1 d R
C116 C -0.2768(2) 0.52462(18) 0.93418(14) 0.0609(6) Uani 1 1 d .
H116 H -0.2861 0.5837 0.9157 0.073 Uiso 1 1 d R
C84 C -0.1801(2) 0.11991(17) 0.60925(13) 0.0533(6) Uani 1 1 d .
H84 H -0.1119 0.1603 0.6178 0.064 Uiso 1 1 d R
C87 C -0.3693(2) -0.00176(18) 0.59132(14) 0.0599(6) Uani 1 1 d .
H87 H -0.4364 -0.0437 0.5843 0.072 Uiso 1 1 d R
C90 C -0.2766(2) 0.42875(19) 0.59231(17) 0.0675(7) Uani 1 1 d .
H90 H -0.2667 0.4447 0.5436 0.081 Uiso 1 1 d R
C41 C 0.2026(3) 0.08553(18) 0.59473(13) 0.0615(7) Uani 1 1 d .
C72 C -0.0629(2) 0.3410(2) 0.51107(14) 0.0590(6) Uani 1 1 d .
H72 H -0.0778 0.3923 0.5457 0.071 Uiso 1 1 d R
C112 C -0.3820(3) 0.28348(19) 1.11881(15) 0.0658(7) Uani 1 1 d .
H112 H -0.3396 0.3422 1.1315 0.079 Uiso 1 1 d R
C102 C -0.1749(3) 0.08229(16) 0.95810(14) 0.0604(7) Uani 1 1 d .
H102 H -0.1378 0.0733 1.0032 0.073 Uiso 1 1 d R
C4 C 0.1009(2) -0.00771(17) 0.77183(16) 0.0624(7) Uani 1 1 d .
H4A H 0.0444 -0.0431 0.7966 0.075 Uiso 1 1 d R
H4B H 0.0729 -0.0002 0.7239 0.075 Uiso 1 1 d R
C120 C -0.1065(3) 0.25271(17) 1.14410(14) 0.0617(7) Uani 1 1 d .
H120 H -0.1759 0.2544 1.1705 0.074 Uiso 1 1 d R
C76 C -0.1109(2) 0.1941(2) 0.44738(16) 0.0669(7) Uani 1 1 d .
H76 H -0.1605 0.1386 0.4367 0.080 Uiso 1 1 d R
C109 C -0.5101(2) 0.1186(2) 1.08813(16) 0.0685(7) Uani 1 1 d .
H109 H -0.5544 0.0605 1.0764 0.082 Uiso 1 1 d R
C15 C 0.0414(2) 0.53641(19) 0.71336(16) 0.0673(7) Uani 1 1 d .
H15A H 0.0835 0.5797 0.7483 0.081 Uiso 1 1 d R
H15B H -0.0073 0.5698 0.6846 0.081 Uiso 1 1 d R
C104 C -0.2276(3) 0.0194(2) 0.83714(16) 0.0700(8) Uani 1 1 d .
H104 H -0.2322 -0.0313 0.7995 0.084 Uiso 1 1 d R
C81 C -0.5771(3) 0.2724(2) 0.4645(2) 0.0872(10) Uani 1 1 d .
H81 H -0.6520 0.2750 0.4840 0.105 Uiso 1 1 d R
C3 C 0.2076(2) -0.06050(17) 0.76440(17) 0.0682(7) Uani 1 1 d .
H3A H 0.1953 -0.1139 0.7293 0.082 Uiso 1 1 d R
H3B H 0.2277 -0.0807 0.8105 0.082 Uiso 1 1 d R
C85 C -0.1816(2) 0.03451(19) 0.63746(14) 0.0614(6) Uani 1 1 d .
H85 H -0.1145 0.0181 0.6621 0.074 Uiso 1 1 d R
C80 C -0.5654(3) 0.2719(2) 0.3913(2) 0.0855(10) Uani 1 1 d .
H80 H -0.6299 0.2762 0.3598 0.103 Uiso 1 1 d R
C105 C -0.2712(2) 0.1024(2) 0.82574(15) 0.0659(7) Uani 1 1 d .
H105 H -0.3044 0.1099 0.7792 0.079 Uiso 1 1 d R
C78 C -0.3643(3) 0.25893(18) 0.40832(15) 0.0621(7) Uani 1 1 d .
H78 H -0.2912 0.2527 0.3869 0.075 Uiso 1 1 d R
C8 C 0.1546(2) 0.0769(2) 0.88965(14) 0.0628(7) Uani 1 1 d .
H8A H 0.1173 0.1235 0.9192 0.075 Uiso 1 1 d R
H8B H 0.1285 0.0159 0.9019 0.075 Uiso 1 1 d R
N42 N 0.3070(3) 0.0605(2) 0.58338(15) 0.0995(10) Uani 1 1 d .
H42A H 0.3203 0.0389 0.5378 0.119 Uiso 1 1 d R
H42B H 0.3658 0.0928 0.6194 0.119 Uiso 1 1 d R
C110 C -0.5477(3) 0.1841(2) 1.13830(17) 0.0760(8) Uani 1 1 d .
H110 H -0.6184 0.1729 1.1621 0.091 Uiso 1 1 d R
C82 C -0.4830(2) 0.2671(2) 0.50851(17) 0.0729(8) Uani 1 1 d .
H82 H -0.4955 0.2703 0.5597 0.088 Uiso 1 1 d R
C79 C -0.4594(3) 0.2653(2) 0.36257(17) 0.0809(10) Uani 1 1 d .
H79 H -0.4505 0.2665 0.3113 0.097 Uiso 1 1 d R
N43 N 0.1259(3) 0.0656(2) 0.54059(14) 0.1011(10) Uani 1 1 d .
H43A H 0.1435 0.0549 0.4940 0.121 Uiso 1 1 d R
H43B H 0.0643 0.1145 0.5473 0.121 Uiso 1 1 d R
C21 C 0.4004(2) 0.4601(2) 0.79434(17) 0.0680(7) Uani 1 1 d .
H21A H 0.4336 0.5050 0.8317 0.082 Uiso 1 1 d R
H21B H 0.4280 0.4750 0.7481 0.082 Uiso 1 1 d R
H21C H 0.4210 0.3988 0.8031 0.082 Uiso 1 1 d R
C93 C -0.3136(2) 0.3900(2) 0.73244(17) 0.0715(8) Uani 1 1 d .
H93 H -0.3266 0.3757 0.7813 0.086 Uiso 1 1 d R
C86 C -0.2766(3) -0.02691(19) 0.62812(14) 0.0624(7) Uani 1 1 d .
H86 H -0.2795 -0.0859 0.6483 0.075 Uiso 1 1 d R
C103 C -0.1788(3) 0.00915(18) 0.90323(17) 0.0703(8) Uani 1 1 d .
H103 H -0.1470 -0.0486 0.9117 0.084 Uiso 1 1 d R
C74 C 0.0658(3) 0.2758(3) 0.42385(19) 0.0856(10) Uani 1 1 d .
H74 H 0.1358 0.2822 0.3984 0.103 Uiso 1 1 d R
C111 C -0.4832(3) 0.2668(2) 1.15420(17) 0.0773(9) Uani 1 1 d .
H111 H -0.5068 0.3125 1.1909 0.093 Uiso 1 1 d R
C73 C 0.0398(2) 0.3468(3) 0.47446(18) 0.0767(9) Uani 1 1 d .
H73 H 0.0939 0.3996 0.4841 0.092 Uiso 1 1 d R
C121 C -0.0040(3) 0.2529(2) 1.18362(19) 0.0813(10) Uani 1 1 d .
H121 H -0.0053 0.2551 1.2355 0.098 Uiso 1 1 d R
C91 C -0.2909(3) 0.5008(2) 0.6464(2) 0.0802(9) Uani 1 1 d .
H91 H -0.2867 0.5647 0.6355 0.096 Uiso 1 1 d R
B70 B -0.2655(2) 0.25238(19) 0.53976(14) 0.0477(6) Uani 1 1 d .
C17 C 0.1975(3) 0.5536(2) 0.6361(2) 0.0885(10) Uani 1 1 d .
H17A H 0.1552 0.6002 0.6162 0.106 Uiso 1 1 d R
H17B H 0.2395 0.5219 0.5985 0.106 Uiso 1 1 d R
H17C H 0.2495 0.5830 0.6732 0.106 Uiso 1 1 d R
C122 C 0.0973(3) 0.2521(2) 1.1495(2) 0.0901(11) Uani 1 1 d .
H122 H 0.1664 0.2508 1.1775 0.108 Uiso 1 1 d R
C7 C 0.2745(3) 0.0939(3) 0.90848(18) 0.0964(12) Uani 1 1 d .
H7A H 0.3083 0.0358 0.8967 0.116 Uiso 1 1 d R
H7B H 0.2846 0.1123 0.9594 0.116 Uiso 1 1 d R
C75 C -0.0096(3) 0.1994(3) 0.41047(18) 0.0821(9) Uani 1 1 d .
H75 H 0.0076 0.1492 0.3754 0.098 Uiso 1 1 d R
C1 C 0.4041(3) -0.0382(2) 0.7375(2) 0.0920(11) Uani 1 1 d .
H1A H 0.3931 -0.1051 0.7301 0.110 Uiso 1 1 d R
H1B H 0.4474 -0.0205 0.7817 0.110 Uiso 1 1 d R
H1C H 0.4446 -0.0154 0.6976 0.110 Uiso 1 1 d R
C92 C -0.3100(2) 0.4806(2) 0.7167(2) 0.0779(9) Uani 1 1 d .
H92 H -0.3216 0.5304 0.7535 0.093 Uiso 1 1 d R
C5 C 0.4369(3) 0.1949(3) 0.8921(2) 0.1227(17) Uani 1 1 d .
H5A H 0.4433 0.1931 0.9436 0.147 Uiso 1 1 d R
H5B H 0.4500 0.2583 0.8806 0.147 Uiso 1 1 d R
H5C H 0.4924 0.1573 0.8688 0.147 Uiso 1 1 d R
C123 C 0.0980(3) 0.2507(2) 1.0751(2) 0.0820(10) Uani 1 1 d .
H123 H 0.1686 0.2508 1.0499 0.098 Uiso 1 1 d R
O99 O 0.4434(2) 0.4811(2) 0.5835(2) 0.1282(11) Uani 1 1 d D
H99A H 0.466(4) 0.5410(19) 0.573(3) 0.154 Uiso 1 1 d D
H99B H 0.501(3) 0.450(3) 0.563(3) 0.154 Uiso 1 1 d D

loop_
_atom_site_aniso_label
_atom_site_aniso_U_11
_atom_site_aniso_U_22
_atom_site_aniso_U_33
_atom_site_aniso_U_23
_atom_site_aniso_U_13
_atom_site_aniso_U_12
Ni2 0.03935(14) 0.03884(14) 0.03441(13) 0.00561(10) 0.00121(10) 0.00246(11)
Ni1 0.03915(14) 0.03930(14) 0.04139(15) 0.00763(11) 0.00300(11) 0.00798(11)
Cl30 0.0469(3) 0.0713(4) 0.0870(5) 0.0150(4) 0.0193(3) 0.0082(3)
O4 0.0333(7) 0.0364(7) 0.0363(7) 0.0053(5) 0.0058(5) 0.0039(5)
O20 0.0375(8) 0.0494(9) 0.0504(9) 0.0000(7) 0.0008(6) -0.0019(6)
O50 0.0630(10) 0.0493(9) 0.0467(9) 0.0043(7) -0.0168(7) 0.0079(8)
O16 0.0652(11) 0.0546(10) 0.0593(10) 0.0210(8) -0.0012(8) 0.0069(8)
O60 0.0646(11) 0.0634(11) 0.0605(10) 0.0138(8) 0.0231(9) 0.0109(9)
O6 0.0683(12) 0.0797(13) 0.0629(11) 0.0250(10) -0.0241(9) -0.0145(10)
O40 0.0700(11) 0.0510(9) 0.0393(8) -0.0033(7) -0.0006(7) 0.0158(8)
N13 0.0366(9) 0.0398(9) 0.0506(10) 0.0023(8) -0.0005(7) 0.0073(7)
N9 0.0505(10) 0.0375(9) 0.0478(10) 0.0106(8) 0.0024(8) -0.0001(8)
O2 0.0634(11) 0.0447(9) 0.0805(12) 0.0114(8) 0.0073(9) 0.0179(8)
C11 0.0372(10) 0.0429(11) 0.0370(10) 0.0049(8) 0.0047(8) 0.0021(8)
C12 0.0331(10) 0.0466(12) 0.0545(13) 0.0030(10) 0.0080(9) 0.0027(9)
C113 0.0500(12) 0.0422(11) 0.0356(10) -0.0019(8) 0.0031(9) -0.0041(9)
C119 0.0637(15) 0.0317(10) 0.0532(13) 0.0052(9) -0.0004(11) 0.0005(10)
C83 0.0464(12) 0.0471(12) 0.0409(11) -0.0001(9) 0.0027(9) 0.0037(9)
C71 0.0492(13) 0.0585(14) 0.0475(13) 0.0161(11) -0.0007(10) 0.0064(11)
C89 0.0407(12) 0.0517(13) 0.0579(14) 0.0028(11) -0.0016(10) 0.0024(10)
C107 0.0592(14) 0.0451(12) 0.0438(12) 0.0080(9) 0.0052(10) -0.0029(10)
C88 0.0465(13) 0.0562(14) 0.0521(13) 0.0002(11) 0.0030(10) 0.0015(10)
C108 0.0591(15) 0.0545(14) 0.0488(13) 0.0095(11) 0.0009(11) -0.0068(11)
C101 0.0541(13) 0.0397(11) 0.0469(12) 0.0034(9) 0.0125(10) -0.0092(9)
C18 0.0502(13) 0.0466(12) 0.0493(13) -0.0060(10) 0.0061(10) 0.0037(10)
C19 0.0506(13) 0.0484(12) 0.0419(12) -0.0034(9) -0.0032(10) -0.0017(10)
C10 0.0395(11) 0.0450(12) 0.0562(13) 0.0094(10) 0.0061(10) -0.0011(9)
C117 0.0622(15) 0.0472(13) 0.0526(13) 0.0088(10) 0.0129(11) -0.0014(11)
C106 0.0516(13) 0.0585(14) 0.0496(13) -0.0038(11) 0.0050(10) -0.0040(11)
C14 0.0484(13) 0.0578(15) 0.0715(16) 0.0071(12) -0.0037(12) 0.0214(11)
B100 0.0561(15) 0.0388(12) 0.0414(13) 0.0026(10) 0.0064(11) -0.0048(11)
C77 0.0540(14) 0.0481(13) 0.0565(14) 0.0060(11) -0.0061(11) 0.0048(10)
C118 0.0475(12) 0.0437(12) 0.0450(12) 0.0024(9) 0.0096(9) 0.0017(9)
C114 0.0516(14) 0.0558(14) 0.0552(14) 0.0035(11) -0.0069(11) -0.0094(11)
C124 0.0614(16) 0.0488(14) 0.0799(18) 0.0058(13) 0.0012(14) 0.0078(12)
C115 0.0593(15) 0.0700(17) 0.0592(15) 0.0085(13) -0.0136(12) 0.0085(13)
C94 0.0518(14) 0.0580(15) 0.0588(15) -0.0031(12) 0.0075(11) -0.0018(11)
C116 0.0791(18) 0.0509(14) 0.0543(14) 0.0119(11) -0.0006(13) 0.0068(13)
C84 0.0514(13) 0.0518(13) 0.0557(14) 0.0040(11) -0.0073(11) -0.0004(11)
C87 0.0628(16) 0.0551(15) 0.0589(15) -0.0013(12) 0.0109(12) -0.0095(12)
C90 0.0701(18) 0.0556(16) 0.0783(19) 0.0078(14) -0.0024(14) 0.0134(13)
C41 0.088(2) 0.0525(14) 0.0443(13) -0.0009(11) 0.0039(13) 0.0128(13)
C72 0.0519(14) 0.0733(17) 0.0536(14) 0.0199(12) -0.0063(11) 0.0003(12)
C112 0.0810(19) 0.0571(15) 0.0586(15) 0.0039(12) 0.0215(14) -0.0032(13)
C102 0.0884(19) 0.0415(13) 0.0512(14) 0.0069(10) 0.0173(13) -0.0041(12)
C4 0.0644(16) 0.0407(13) 0.0810(18) 0.0072(12) 0.0000(14) -0.0058(11)
C120 0.0852(19) 0.0408(13) 0.0578(15) 0.0039(11) -0.0089(13) -0.0013(12)
C76 0.0654(17) 0.0682(17) 0.0692(17) 0.0111(14) 0.0156(14) 0.0114(14)
C109 0.0609(16) 0.0738(18) 0.0705(18) 0.0208(15) 0.0000(14) -0.0164(14)
C15 0.0738(18) 0.0531(15) 0.0793(19) 0.0155(13) -0.0058(15) 0.0236(13)
C104 0.0814(19) 0.0573(16) 0.0638(17) -0.0170(13) 0.0269(15) -0.0244(14)
C81 0.0623(19) 0.094(2) 0.104(3) 0.001(2) -0.0200(18) 0.0207(17)
C3 0.0796(19) 0.0388(13) 0.087(2) 0.0081(13) -0.0012(15) 0.0064(12)
C85 0.0690(17) 0.0595(15) 0.0563(15) 0.0074(12) -0.0078(12) 0.0098(13)
C80 0.082(2) 0.0629(18) 0.110(3) -0.0008(17) -0.044(2) 0.0181(16)
C105 0.0635(16) 0.0748(19) 0.0536(15) -0.0115(13) 0.0059(12) -0.0125(14)
C78 0.0736(18) 0.0538(14) 0.0589(15) 0.0076(12) -0.0080(13) 0.0028(13)
C8 0.0786(18) 0.0621(16) 0.0513(14) 0.0245(12) 0.0052(13) 0.0034(13)
N42 0.103(2) 0.134(3) 0.0599(15) -0.0224(16) 0.0174(15) 0.038(2)
C110 0.0620(17) 0.093(2) 0.078(2) 0.0308(18) 0.0192(15) 0.0039(16)
C82 0.0556(16) 0.090(2) 0.0742(19) 0.0060(16) -0.0064(14) 0.0192(15)
C79 0.115(3) 0.0623(18) 0.0643(18) 0.0066(14) -0.0315(18) 0.0088(18)
N43 0.132(3) 0.114(2) 0.0532(15) -0.0263(15) -0.0218(16) 0.031(2)
C21 0.0386(13) 0.0777(18) 0.0838(19) -0.0053(15) -0.0025(12) -0.0035(12)
C93 0.0570(16) 0.083(2) 0.0702(18) -0.0124(15) 0.0113(13) 0.0016(14)
C86 0.0823(19) 0.0500(14) 0.0547(15) 0.0069(11) 0.0055(13) 0.0000(13)
C103 0.096(2) 0.0374(13) 0.0765(19) 0.0031(12) 0.0324(16) -0.0075(13)
C74 0.0532(17) 0.131(3) 0.078(2) 0.035(2) 0.0165(15) 0.0116(19)
C111 0.089(2) 0.079(2) 0.0674(18) 0.0138(15) 0.0312(16) 0.0148(17)
C73 0.0544(16) 0.104(2) 0.075(2) 0.0372(19) -0.0057(14) -0.0091(16)
C121 0.117(3) 0.0507(16) 0.074(2) 0.0045(14) -0.032(2) 0.0065(17)
C91 0.0726(19) 0.0520(16) 0.114(3) -0.0070(17) -0.0101(18) 0.0156(14)
B70 0.0460(14) 0.0497(14) 0.0474(14) 0.0049(11) 0.0004(11) 0.0043(11)
C17 0.089(2) 0.082(2) 0.103(3) 0.056(2) 0.0085(19) 0.0075(18)
C122 0.089(3) 0.0530(17) 0.126(3) 0.0025(18) -0.043(2) 0.0123(16)
C7 0.087(2) 0.146(3) 0.0609(19) 0.042(2) -0.0095(17) 0.000(2)
C75 0.077(2) 0.098(2) 0.077(2) 0.0153(18) 0.0235(16) 0.0261(19)
C1 0.084(2) 0.075(2) 0.125(3) 0.018(2) 0.021(2) 0.0444(18)
C92 0.0546(16) 0.078(2) 0.095(2) -0.0277(18) 0.0005(15) 0.0137(14)
C5 0.083(2) 0.172(4) 0.110(3) 0.042(3) -0.055(2) -0.037(3)
C123 0.0640(18) 0.0537(17) 0.128(3) 0.0053(18) -0.0078(19) 0.0101(13)
O99 0.0886(19) 0.116(2) 0.188(3) 0.051(2) 0.048(2) 0.0088(17)

loop_
_atom_type_symbol
_atom_type_description
_atom_type_scat_dispersion_real
_atom_type_scat_dispersion_imag
_atom_type_scat_source
C C 0.0033 0.0016 'International Tables Vol C Tables 4.2.6.8 and 6.1.1.4'
H H 0.0000 0.0000 'International Tables Vol C Tables 4.2.6.8 and 6.1.1.4'
B B 0.0013 0.0007 'International Tables Vol C Tables 4.2.6.8 and 6.1.1.4'
Cl Cl 0.1484 0.1585 'International Tables Vol C Tables 4.2.6.8 and 6.1.1.4'
N N 0.0061 0.0033 'International Tables Vol C Tables 4.2.6.8 and 6.1.1.4'
Ni Ni 0.3393 1.1124 'International Tables Vol C Tables 4.2.6.8 and 6.1.1.4'
O O 0.0106 0.0060 'International Tables Vol C Tables 4.2.6.8 and 6.1.1.4'

loop_
_geom_angle_atom_site_label_1
_geom_angle_atom_site_label_2
_geom_angle_atom_site_label_3
_geom_angle
O4 Ni2 O60 99.95(6)
O4 Ni2 N13 83.32(6)
O60 Ni2 N13 175.30(7)
O4 Ni2 O50 85.45(6)
O60 Ni2 O50 88.63(7)
N13 Ni2 O50 95.02(7)
O4 Ni2 O20 94.30(6)
O60 Ni2 O20 94.62(7)
N13 Ni2 O20 81.72(7)
O50 Ni2 O20 176.73(6)
O4 Ni2 O16 163.68(6)
O60 Ni2 O16 94.76(7)
N13 Ni2 O16 82.45(7)
O50 Ni2 O16 87.88(7)
O20 Ni2 O16 91.51(7)
O4 Ni2 Ni1 23.32(4)
O60 Ni2 Ni1 77.19(5)
N13 Ni2 Ni1 106.33(5)
O50 Ni2 Ni1 79.98(4)
O20 Ni2 Ni1 101.05(4)
O16 Ni2 Ni1 165.51(5)
O4 Ni1 N9 86.01(6)
O4 Ni1 O2 163.04(6)
N9 Ni1 O2 79.05(7)
O4 Ni1 O6 92.69(7)
N9 Ni1 O6 78.54(7)
O2 Ni1 O6 92.17(8)
O4 Ni1 O40 86.15(6)
N9 Ni1 O40 93.01(7)
O2 Ni1 O40 86.66(7)
O6 Ni1 O40 171.53(7)
O4 Ni1 Cl30 101.09(4)
N9 Ni1 Cl30 169.95(5)
O2 Ni1 Cl30 94.78(5)
O6 Ni1 Cl30 93.89(6)
O40 Ni1 Cl30 94.57(5)
O4 Ni1 Ni2 23.58(4)
N9 Ni1 Ni2 106.21(5)
O2 Ni1 Ni2 159.55(5)
O6 Ni1 Ni2 108.21(6)
O40 Ni1 Ni2 73.46(4)
Cl30 Ni1 Ni2 82.33(2)
C11 O4 Ni1 110.58(11)
C11 O4 Ni2 112.59(11)
Ni1 O4 Ni2 133.11(7)
C21 O20 C19 112.01(19)
C21 O20 Ni2 120.46(15)
C19 O20 Ni2 104.95(12)
Ni2 O50 H50A 100.9
Ni2 O50 H50B 122.9
H50A O50 H50B 106.6
C17 O16 C15 110.9(2)
C17 O16 Ni2 122.23(17)
C15 O16 Ni2 109.60(14)
Ni2 O60 O99 127.78(11)
Ni2 O60 H60A 110.5
Ni2 O60 H60B 121.0
H60A O60 H60B 116.7
C7 O6 C5 117.0(3)
C7 O6 Ni1 111.67(18)
C5 O6 Ni1 126.2(2)
C41 O40 Ni1 130.58(18)
C12 N13 C14 111.96(18)
C12 N13 C18 112.78(18)
C14 N13 C18 111.72(18)
C12 N13 Ni2 103.66(12)
C14 N13 Ni2 106.43(14)
C18 N13 Ni2 109.77(13)
C4 N9 C8 111.92(19)
C4 N9 C10 113.36(19)
C8 N9 C10 110.78(19)
C4 N9 Ni1 105.11(15)
C8 N9 Ni1 112.50(15)
C10 N9 Ni1 102.71(12)
C3 O2 C1 113.4(2)
C3 O2 Ni1 114.31(15)
C1 O2 Ni1 128.83(19)
O4 C11 C10 109.82(16)
O4 C11 C12 111.77(16)
C10 C11 C12 108.91(17)
O4 C11 H11 107.3
C10 C11 H11 109.5
C12 C11 H11 109.4
N13 C12 C11 109.48(16)
N13 C12 H12A 109.4
C11 C12 H12A 109.4
N13 C12 H12B 109.6
C11 C12 H12B 109.5
H12A C12 H12B 109.5
C118 C113 C114 113.9(2)
C118 C113 B100 124.1(2)
C114 C113 B100 122.0(2)
C120 C119 C124 114.7(2)
C120 C119 B100 124.7(2)
C124 C119 B100 120.6(2)
C88 C83 C84 114.1(2)
C88 C83 B70 125.3(2)
C84 C83 B70 120.6(2)
C72 C71 C76 114.5(2)
C72 C71 B70 125.5(2)
C76 C71 B70 120.0(2)
C94 C89 C90 114.9(2)
C94 C89 B70 124.5(2)
C90 C89 B70 120.5(2)
C108 C107 C112 114.6(2)
C108 C107 B100 124.4(2)
C112 C107 B100 120.9(2)
C87 C88 C83 123.1(2)
C87 C88 H88 116.7
C83 C88 H88 120.2
C107 C108 C109 123.0(3)
C107 C108 H108 119.7
C109 C108 H108 117.2
C106 C101 C102 115.1(2)
C106 C101 B100 123.7(2)
C102 C101 B100 121.0(2)
N13 C18 C19 112.12(17)
N13 C18 H18A 109.1
C19 C18 H18A 108.0
N13 C18 H18B 109.6
C19 C18 H18B 108.5
H18A C18 H18B 109.5
O20 C19 C18 106.66(18)
O20 C19 H19A 109.2
C18 C19 H19A 110.8
O20 C19 H19B 109.4
C18 C19 H19B 111.2
H19A C19 H19B 109.5
N9 C10 C11 109.18(17)
N9 C10 H10A 109.9
C11 C10 H10A 109.9
N9 C10 H10B 108.9
C11 C10 H10B 109.4
H10A C10 H10B 109.5
C116 C117 C118 120.6(2)
C116 C117 H117 119.0
C118 C117 H117 120.4
C101 C106 C105 122.5(3)
C101 C106 H106 119.3
C105 C106 H106 118.3
N13 C14 C15 110.0(2)
N13 C14 H14A 108.9
C15 C14 H14A 108.6
N13 C14 H14B 109.4
C15 C14 H14B 110.4
H14A C14 H14B 109.5
C113 B100 C119 110.86(18)
C113 B100 C101 109.83(18)
C119 B100 C101 108.6(2)
C113 B100 C107 107.74(19)
C119 B100 C107 111.56(19)
C101 B100 C107 108.21(18)
C78 C77 C82 115.1(2)
C78 C77 B70 125.2(2)
C82 C77 B70 119.7(2)
C117 C118 C113 123.3(2)
C117 C118 H118 117.3
C113 C118 H118 119.5
C115 C114 C113 123.5(2)
C115 C114 H114 117.2
C113 C114 H114 119.3
C123 C124 C119 123.4(3)
C123 C124 H124 117.3
C119 C124 H124 119.3
C116 C115 C114 120.2(2)
C116 C115 H115 120.3
C114 C115 H115 119.5
C89 C94 C93 123.2(3)
C89 C94 H94 119.3
C93 C94 H94 117.5
C117 C116 C115 118.5(2)
C117 C116 H116 119.7
C115 C116 H116 121.9
C85 C84 C83 123.2(2)
C85 C84 H84 116.8
C83 C84 H84 120.0
C86 C87 C88 120.3(2)
C86 C87 H87 120.2
C88 C87 H87 119.5
C91 C90 C89 122.6(3)
C91 C90 H90 118.1
C89 C90 H90 119.3
O40 C41 N42 122.6(3)
O40 C41 N43 119.8(3)
N42 C41 N43 117.5(3)
C73 C72 C71 122.5(3)
C73 C72 H72 117.5
C71 C72 H72 119.9
C111 C112 C107 122.8(3)
C111 C112 H112 117.5
C107 C112 H112 119.7
C103 C102 C101 122.7(3)
C103 C102 H102 117.8
C101 C102 H102 119.5
N9 C4 C3 110.2(2)
N9 C4 H4A 109.9
C3 C4 H4A 109.5
N9 C4 H4B 110.0
C3 C4 H4B 107.7
H4A C4 H4B 109.5
C119 C120 C121 122.3(3)
C119 C120 H120 119.8
C121 C120 H120 117.9
C75 C76 C71 123.3(3)
C75 C76 H76 117.1
C71 C76 H76 119.5
C110 C109 C108 120.2(3)
C110 C109 H109 120.0
C108 C109 H109 119.8
O16 C15 C14 107.8(2)
O16 C15 H15A 109.0
C14 C15 H15A 109.5
O16 C15 H15B 109.6
C14 C15 H15B 111.3
H15A C15 H15B 109.5
C105 C104 C103 119.2(2)
C105 C104 H104 120.3
C103 C104 H104 120.5
C80 C81 C82 120.0(3)
C80 C81 H81 118.8
C82 C81 H81 121.2
O2 C3 C4 107.8(2)
O2 C3 H3A 110.9
C4 C3 H3A 110.4
O2 C3 H3B 108.9
C4 C3 H3B 109.2
H3A C3 H3B 109.5
C86 C85 C84 120.3(2)
C86 C85 H85 120.8
C84 C85 H85 118.9
C81 C80 C79 119.4(3)
C81 C80 H80 121.2
C79 C80 H80 119.5
C104 C105 C106 120.4(3)
C104 C105 H105 119.2
C106 C105 H105 120.4
C77 C78 C79 122.3(3)
C77 C78 H78 119.1
C79 C78 H78 118.6
C7 C8 N9 113.9(2)
C7 C8 H8A 105.3
N9 C8 H8A 109.4
C7 C8 H8B 109.3
N9 C8 H8B 109.4
H8A C8 H8B 109.5
C41 N42 H42A 115.0
C41 N42 H42B 113.9
H42A N42 H42B 125.6
C109 C110 C111 119.1(3)
C109 C110 H110 120.6
C111 C110 H110 120.3
C81 C82 C77 123.4(3)
C81 C82 H82 116.7
C77 C82 H82 119.9
C80 C79 C78 119.9(3)
C80 C79 H79 119.6
C78 C79 H79 120.4
C41 N43 H43A 124.2
C41 N43 H43B 107.4
H43A N43 H43B 111.0
O20 C21 H21A 109.7
O20 C21 H21B 108.4
H21A C21 H21B 109.5
O20 C21 H21C 110.3
H21A C21 H21C 109.5
H21B C21 H21C 109.5
C92 C93 C94 120.0(3)
C92 C93 H93 119.5
C94 C93 H93 120.5
C87 C86 C85 119.0(2)
C87 C86 H86 119.7
C85 C86 H86 121.2
C104 C103 C102 120.1(3)
C104 C103 H103 120.0
C102 C103 H103 119.9
C75 C74 C73 119.1(3)
C75 C74 H74 122.2
C73 C74 H74 118.7
C110 C111 C112 120.2(3)
C110 C111 H111 120.1
C112 C111 H111 119.6
C74 C73 C72 120.3(3)
C74 C73 H73 118.4
C72 C73 H73 121.3
C122 C121 C120 120.7(3)
C122 C121 H121 119.7
C120 C121 H121 119.5
C92 C91 C90 120.0(3)
C92 C91 H91 119.4
C90 C91 H91 120.6
C83 B70 C89 110.49(19)
C83 B70 C71 107.13(19)
C89 B70 C71 112.0(2)
C83 B70 C77 110.15(19)
C89 B70 C77 106.38(19)
C71 B70 C77 110.70(19)
O16 C17 H17A 109.3
O16 C17 H17B 110.2
H17A C17 H17B 109.5
O16 C17 H17C 108.9
H17A C17 H17C 109.5
H17B C17 H17C 109.5
C121 C122 C123 119.2(3)
C121 C122 H122 119.4
C123 C122 H122 121.4
O6 C7 C8 112.3(2)
O6 C7 H7A 107.3
C8 C7 H7A 106.3
O6 C7 H7B 111.0
C8 C7 H7B 110.2
H7A C7 H7B 109.5
C74 C75 C76 120.2(3)
C74 C75 H75 119.9
C76 C75 H75 119.9
O2 C1 H1A 110.2
O2 C1 H1B 108.7
H1A C1 H1B 109.5
O2 C1 H1C 109.6
H1A C1 H1C 109.5
H1B C1 H1C 109.5
C93 C92 C91 119.3(3)
C93 C92 H92 121.0
C91 C92 H92 119.7
O6 C5 H5A 108.8
O6 C5 H5B 110.6
H5A C5 H5B 109.5
O6 C5 H5C 109.0
H5A C5 H5C 109.5
H5B C5 H5C 109.5
C122 C123 C124 119.8(3)
C122 C123 H123 120.6
C124 C123 H123 119.6
H99A O99 H99B 99(3)

loop_
_geom_bond_atom_site_label_1
_geom_bond_atom_site_label_2
_geom_bond_distance
Ni2 O4 1.9978(13)
Ni2 O60 2.0348(17)
Ni2 N13 2.0436(18)
Ni2 O50 2.0741(16)
Ni2 O20 2.1146(15)
Ni2 O16 2.1162(16)
Ni1 O4 1.9771(13)
Ni1 N9 2.0785(18)
Ni1 O2 2.1303(16)
Ni1 O6 2.1449(18)
Ni1 O40 2.1779(16)
Ni1 Cl30 2.3135(8)
O4 C11 1.413(2)
O20 C21 1.430(3)
O20 C19 1.434(3)
O50 H50A 0.8373
O50 H50B 0.9475
O16 C17 1.433(3)
O16 C15 1.437(3)
O60 H60A 0.8926
O60 H60B 0.8704
O6 C7 1.373(4)
O6 C5 1.399(4)
O40 C41 1.253(3)
N13 C12 1.475(3)
N13 C14 1.485(3)
N13 C18 1.489(3)
N9 C4 1.476(3)
N9 C8 1.479(3)
N9 C10 1.489(3)
O2 C3 1.421(3)
O2 C1 1.426(3)
C11 C10 1.522(3)
C11 C12 1.527(3)
C11 H11 0.9599
C12 H12A 0.9601
C12 H12B 0.9600
C113 C118 1.395(3)
C113 C114 1.399(3)
C113 B100 1.647(3)
C119 C120 1.396(3)
C119 C124 1.398(4)
C119 B100 1.649(4)
C83 C88 1.399(3)
C83 C84 1.403(3)
C83 B70 1.640(3)
C71 C72 1.398(4)
C71 C76 1.399(4)
C71 B70 1.651(4)
C89 C94 1.392(3)
C89 C90 1.398(4)
C89 B70 1.646(4)
C107 C108 1.391(3)
C107 C112 1.397(3)
C107 B100 1.652(3)
C88 C87 1.391(4)
C88 H88 0.9599
C108 C109 1.391(4)
C108 H108 0.9600
C101 C106 1.390(3)
C101 C102 1.397(3)
C101 B100 1.651(3)
C18 C19 1.508(3)
C18 H18A 0.9601
C18 H18B 0.9604
C19 H19A 0.9599
C19 H19B 0.9599
C10 H10A 0.9599
C10 H10B 0.9600
C117 C116 1.369(4)
C117 C118 1.386(3)
C117 H117 0.9599
C106 C105 1.397(3)
C106 H106 0.9601
C14 C15 1.488(4)
C14 H14A 0.9599
C14 H14B 0.9600
C77 C78 1.379(4)
C77 C82 1.398(4)
C77 B70 1.653(3)
C118 H118 0.9599
C114 C115 1.383(4)
C114 H114 0.9600
C124 C123 1.386(4)
C124 H124 0.9601
C115 C116 1.377(4)
C115 H115 0.9600
C94 C93 1.393(4)
C94 H94 0.9601
C116 H116 0.9599
C84 C85 1.382(3)
C84 H84 0.9599
C87 C86 1.365(4)
C87 H87 0.9599
C90 C91 1.395(4)
C90 H90 0.9602
C41 N42 1.318(4)
C41 N43 1.335(4)
C72 C73 1.397(4)
C72 H72 0.9602
C112 C111 1.387(4)
C112 H112 0.9600
C102 C103 1.391(4)
C102 H102 0.9600
C4 C3 1.514(4)
C4 H4A 0.9601
C4 H4B 0.9599
C120 C121 1.400(4)
C120 H120 0.9600
C76 C75 1.386(4)
C76 H76 0.9600
C109 C110 1.362(4)
C109 H109 0.9599
C15 H15A 0.9600
C15 H15B 0.9598
C104 C105 1.365(4)
C104 C103 1.369(4)
C104 H104 0.9600
C81 C80 1.365(5)
C81 C82 1.375(4)
C81 H81 0.9600
C3 H3A 0.9599
C3 H3B 0.9600
C85 C86 1.376(4)
C85 H85 0.9599
C80 C79 1.370(5)
C80 H80 0.9599
C105 H105 0.9600
C78 C79 1.406(4)
C78 H78 0.9600
C8 C7 1.446(4)
C8 H8A 0.9600
C8 H8B 0.9601
N42 H42A 0.8923
N42 H42B 1.0112
C110 C111 1.372(5)
C110 H110 0.9599
C82 H82 0.9601
C79 H79 0.9600
N43 H43A 0.8943
N43 H43B 1.0459
C21 H21A 0.9600
C21 H21B 0.9599
C21 H21C 0.9600
C93 C92 1.364(5)
C93 H93 0.9604
C86 H86 0.9599
C103 H103 0.9600
C74 C75 1.366(5)
C74 C73 1.375(5)
C74 H74 0.9600
C111 H111 0.9599
C73 H73 0.9599
C121 C122 1.359(5)
C121 H121 0.9600
C91 C92 1.380(5)
C91 H91 0.9600
C17 H17A 0.9600
C17 H17B 0.9600
C17 H17C 0.9602
C122 C123 1.378(5)
C122 H122 0.9600
C7 H7A 0.9601
C7 H7B 0.9599
C75 H75 0.9599
C1 H1A 0.9600
C1 H1B 0.9599
C1 H1C 0.9599
C92 H92 0.9601
C5 H5A 0.9601
C5 H5B 0.9598
C5 H5C 0.9600
C123 H123 0.9600
O99 H99A 0.92(2)
O99 H99B 0.91(2)
